data_7134335
loop_
_publ_author_name
'Zhang, Qian-Wen'
'Liu, Yuanyuan'
'Yin, Zheng-Chun'
'Qiu, Wen-Jie'
'Huang, Xinmin'
'Li, Jian-Feng'
'Wang, Guan-Wu'

_publ_section_title
;
 Synthesis of [60]fullerene-fused dihydroindolizines via copper-catalyzed
 dearomative N-heteroannulation
;
_journal_issue 30
_journal_name_full 'Chemical Communications'
_journal_page_first 5653
_journal_page_last 5656
_journal_paper_doi 10.1039/D5CC00820D
_journal_volume 61
_journal_year 2025
_chemical_formula_moiety 'C S2, C69 H9 N O2'
_chemical_formula_sum 'C70 H9 N O2 S2'
_chemical_formula_weight 959.90
_space_group_crystal_system monoclinic
_space_group_IT_number 14
_space_group_name_Hall '-P 2ybc'
_space_group_name_H-M_alt 'P 1 21/c 1'
_atom_sites_solution_hydrogens geom
_atom_sites_solution_primary dual
_audit_creation_date 2023-08-21
_audit_creation_method
;
Olex2 1.2
(compiled 2018.05.29 svn.r3508 for OlexSys, GUI svn.r5506)
;
_audit_update_record
;
2024-12-18 deposited with the CCDC.	2025-03-12 downloaded from the CCDC.
;
_cell_angle_alpha 90
_cell_angle_beta 105.966(2)
_cell_angle_gamma 90
_cell_formula_units_Z 4
_cell_length_a 12.8911(2)
_cell_length_b 14.7000(2)
_cell_length_c 20.0129(4)
_cell_measurement_reflns_used 4803
_cell_measurement_temperature 293(2)
_cell_measurement_theta_max 72.7760
_cell_measurement_theta_min 4.6530
_cell_volume 3646.14(11)
_computing_cell_refinement 'CrysAlisPro 1.171.41.110a (Rigaku OD, 2021)'
_computing_data_collection 'CrysAlisPro 1.171.41.110a (Rigaku OD, 2021)'
_computing_data_reduction 'CrysAlisPro 1.171.41.110a (Rigaku OD, 2021)'
_computing_molecular_graphics 'Olex2 (Dolomanov et al., 2009)'
_computing_publication_material 'Olex2 (Dolomanov et al., 2009)'
_computing_structure_refinement 'ShelXL (Sheldrick, 2015)'
_computing_structure_solution 'ShelXT (Sheldrick, 2015)'
_diffrn_ambient_temperature 293(2)
_diffrn_detector 'CCD plate'
_diffrn_detector_area_resol_mean 5.2169
_diffrn_detector_type AtlasS2
_diffrn_measured_fraction_theta_full 0.999
_diffrn_measured_fraction_theta_max 0.971
_diffrn_measurement_details
;
List of Runs (angles in degrees, time in seconds):

  # Type    Start    End  Width  t~exp~   \w     \q     \k     \f   Frames
#--------------------------------------------------------------------------
  1  \w     -1.00  33.00   1.00    4.00    --  -41.76  38.00  30.00   34
  2  \w    -66.00 -31.00   1.00    4.00    --  -41.76  38.00  30.00   35
  3  \w    -83.00  -6.00   1.00    4.00    --  -41.76 125.00 150.00   77
  4  \w   -114.00 -20.00   1.00    4.00    --  -41.76 -38.00  60.00   94
  5  \w    113.00 153.00   1.00    8.00    --  106.05  77.00  90.00   40
  6  \w     55.00 134.00   1.00    8.00    --  106.05 -77.00 150.00   79
  7  \w     34.00 127.00   1.00    8.00    --  106.05 -45.00   0.00   93
  8  \w     39.00 134.00   1.00    8.00    --  106.05 -61.00 -90.00   95
  9  \w     71.00 111.00   1.00    8.00    --  106.05-125.00  90.00   40
 10  \w     56.00 102.00   1.00    8.00    --  106.05-125.00-180.00   46
 11  \w    127.00 175.00   1.00    8.00    --  106.05  30.00-120.00   48
;
_diffrn_measurement_device 'four-circle diffractometer'
_diffrn_measurement_device_type 'SuperNova, Dual, Cu at home/near, AtlasS2'
_diffrn_measurement_method '\w scans'
_diffrn_orient_matrix_type 'CrysAlisPro convention (1999,Acta A55,543-557)'
_diffrn_orient_matrix_UB_11 0.0370747000
_diffrn_orient_matrix_UB_12 -0.0881682000
_diffrn_orient_matrix_UB_13 0.0412499000
_diffrn_orient_matrix_UB_21 -0.0996064000
_diffrn_orient_matrix_UB_22 -0.0500746000
_diffrn_orient_matrix_UB_23 -0.0454100000
_diffrn_orient_matrix_UB_31 0.0644500000
_diffrn_orient_matrix_UB_32 -0.0265526000
_diffrn_orient_matrix_UB_33 -0.0514365000
_diffrn_radiation_monochromator mirror
_diffrn_radiation_probe x-ray
_diffrn_radiation_type CuK\a
_diffrn_radiation_wavelength 1.54184
_diffrn_reflns_av_R_equivalents 0.0292
_diffrn_reflns_av_unetI/netI 0.0387
_diffrn_reflns_Laue_measured_fraction_full 0.999
_diffrn_reflns_Laue_measured_fraction_max 0.971
_diffrn_reflns_limit_h_max 15
_diffrn_reflns_limit_h_min -12
_diffrn_reflns_limit_k_max 12
_diffrn_reflns_limit_k_min -18
_diffrn_reflns_limit_l_max 20
_diffrn_reflns_limit_l_min -24
_diffrn_reflns_number 14855
_diffrn_reflns_point_group_measured_fraction_full 0.999
_diffrn_reflns_point_group_measured_fraction_max 0.971
_diffrn_reflns_theta_full 67.684
_diffrn_reflns_theta_max 73.078
_diffrn_reflns_theta_min 3.566
_diffrn_source 'micro-focus sealed X-ray tube'
_diffrn_source_type 'SuperNova (Cu) X-ray Source'
_exptl_absorpt_coefficient_mu 1.867
_exptl_absorpt_correction_T_max 1.00000
_exptl_absorpt_correction_T_min 0.29635
_exptl_absorpt_correction_type multi-scan
_exptl_absorpt_process_details
;
CrysAlisPro 1.171.41.110a (Rigaku Oxford Diffraction, 2021)
Empirical absorption correction using spherical harmonics,
implemented in SCALE3 ABSPACK scaling algorithm.
;
_exptl_crystal_colour black
_exptl_crystal_density_diffrn 1.749
_exptl_crystal_description block
_exptl_crystal_F_000 1936
_exptl_crystal_size_max 0.22
_exptl_crystal_size_mid 0.17
_exptl_crystal_size_min 0.11
_refine_diff_density_max 0.301
_refine_diff_density_min -0.592
_refine_diff_density_rms 0.055
_refine_ls_extinction_method none
_refine_ls_goodness_of_fit_ref 1.014
_refine_ls_hydrogen_treatment constr
_refine_ls_matrix_type full
_refine_ls_number_parameters 677
_refine_ls_number_reflns 7077
_refine_ls_number_restraints 0
_refine_ls_restrained_S_all 1.014
_refine_ls_R_factor_all 0.0677
_refine_ls_R_factor_gt 0.0488
_refine_ls_shift/su_max 0.000
_refine_ls_shift/su_mean 0.000
_refine_ls_structure_factor_coef Fsqd
_refine_ls_weighting_details 'w=1/[\s^2^(Fo^2^)+(0.0739P)^2^+0.8520P] where P=(Fo^2^+2Fc^2^)/3'
_refine_ls_weighting_scheme calc
_refine_ls_wR_factor_gt 0.1228
_refine_ls_wR_factor_ref 0.1363
_reflns_Friedel_coverage 0.000
_reflns_number_gt 5317
_reflns_number_total 7077
_reflns_threshold_expression 'I > 2\s(I)'
_cod_data_source_file d5cc00820d2.cif
_cod_data_source_block zqw20230821-1_auto
_cod_depositor_comments 'Adding full bibliography for 7134335.cif.'
_cod_database_code 7134335
_shelx_shelxl_version_number 2014/7
_chemical_oxdiff_formula C70H6O2N1
_shelx_space_group_comment
;
The symmetry employed for this shelxl refinement is uniquely defined
by the following loop, which should always be used as a source of
symmetry information in preference to the above space-group names.
They are only intended as comments.
;
_reflns_odcompleteness_completeness 99.91
_reflns_odcompleteness_iscentric 1
_reflns_odcompleteness_theta 66.97
_olex2_refinement_description
;
1. Fixed Uiso
 At 1.2 times of:
  All C(H) groups, All C(H,H) groups
 At 1.5 times of:
  All C(H,H,H) groups
2.a Secondary CH2 refined with riding coordinates:
 C020(H02A,H02B)
2.b Aromatic/amide H refined with riding coordinates:
 C00G(H00G), C01B(H01B), C01S(H01S), C01Y(H01Y)
2.c Idealised Me refined as rotating group:
 C023(H02C,H02D,H02E)
;
_olex2_submission_special_instructions 'No special instructions were received'
_oxdiff_exptl_absorpt_empirical_details
;
Empirical correction (ABSPACK) includes:
- Absorption correction using spherical harmonics
- Frame scaling
;
_oxdiff_exptl_absorpt_empirical_full_max 3.220
_oxdiff_exptl_absorpt_empirical_full_min 0.458

loop_
_space_group_symop_operation_xyz
'x, y, z'
'-x, y+1/2, -z+1/2'
'-x, -y, -z'
'x, -y-1/2, z-1/2'

loop_
_atom_site_label
_atom_site_type_symbol
_atom_site_fract_x
_atom_site_fract_y
_atom_site_fract_z
_atom_site_U_iso_or_equiv
_atom_site_adp_type
_atom_site_occupancy
_atom_site_site_symmetry_order
_atom_site_calc_flag
_atom_site_refinement_flags_posn
_atom_site_refinement_flags_adp
_atom_site_refinement_flags_occupancy
_atom_site_disorder_assembly
_atom_site_disorder_group
S001 S 0.79756(9) 0.43429(7) 0.15594(4) 0.0797(3) Uani 1 1 d . . . . .
S002 S 0.95727(9) 0.39351(8) 0.29678(5) 0.0853(3) Uani 1 1 d . . . . .
O003 O 0.80832(14) 0.35303(11) 0.66255(8) 0.0396(4) Uani 1 1 d . . . . .
O004 O 0.78419(18) 0.50406(12) 0.66550(8) 0.0524(5) Uani 1 1 d . . . . .
N005 N 0.72909(15) 0.38549(11) 0.44594(9) 0.0299(4) Uani 1 1 d . . . . .
C006 C 0.61800(17) 0.51692(13) 0.38739(10) 0.0290(4) Uani 1 1 d . . . . .
C007 C 0.84225(16) 0.58781(13) 0.53821(10) 0.0263(4) Uani 1 1 d . . . . .
C008 C 0.75273(16) 0.35928(14) 0.51469(10) 0.0264(4) Uani 1 1 d . . . . .
C009 C 0.70167(18) 0.65959(14) 0.57032(10) 0.0293(4) Uani 1 1 d . . . . .
C00A C 0.74661(16) 0.52190(13) 0.51574(10) 0.0252(4) Uani 1 1 d . . . . .
C00B C 0.80493(18) 0.51987(13) 0.39927(11) 0.0286(4) Uani 1 1 d . . . . .
C00C C 0.65604(17) 0.58390(13) 0.52664(10) 0.0273(4) Uani 1 1 d . . . . .
C00D C 0.55769(17) 0.59344(14) 0.47990(12) 0.0314(5) Uani 1 1 d . . . . .
C00E C 0.81633(18) 0.66163(14) 0.57753(10) 0.0292(4) Uani 1 1 d . . . . .
C00F C 0.72465(17) 0.48635(13) 0.43761(10) 0.0261(4) Uani 1 1 d . . . . .
C00G C 0.75876(17) 0.26318(14) 0.52713(12) 0.0311(5) Uani 1 1 d . . . . .
H00G H 0.7753 0.2412 0.5724 0.037 Uiso 1 1 calc R . . . .
C00H C 0.63431(19) 0.53897(14) 0.32111(11) 0.0332(5) Uani 1 1 d . . . . .
C00I C 0.89810(17) 0.56553(14) 0.43080(12) 0.0312(5) Uani 1 1 d . . . . .
C00J C 0.76441(17) 0.43362(13) 0.55808(10) 0.0278(4) Uani 1 1 d . . . . .
C00K C 0.91780(16) 0.60039(14) 0.50268(11) 0.0298(4) Uani 1 1 d . . . . .
C00L C 0.6456(2) 0.74078(15) 0.56853(12) 0.0356(5) Uani 1 1 d . . . . .
C00M C 0.78671(18) 0.43569(14) 0.63296(11) 0.0308(5) Uani 1 1 d . . . . .
C00N C 0.8703(2) 0.74447(14) 0.58289(11) 0.0344(5) Uani 1 1 d . . . . .
C00O C 0.7488(2) 0.54064(14) 0.32859(11) 0.0324(5) Uani 1 1 d . . . . .
C00P C 0.53779(17) 0.55954(14) 0.40796(12) 0.0323(5) Uani 1 1 d . . . . .
C00Q C 0.95096(19) 0.75694(15) 0.54629(12) 0.0373(5) Uani 1 1 d . . . . .
C00R C 0.5791(2) 0.90368(15) 0.27945(12) 0.0409(6) Uani 1 1 d . . . . .
C00S C 0.8118(2) 0.82887(15) 0.58036(11) 0.0379(5) Uani 1 1 d . . . . .
C00T C 0.5661(2) 0.59851(15) 0.27553(11) 0.0375(5) Uani 1 1 d . . . . .
C00U C 0.97296(17) 0.68624(16) 0.50618(13) 0.0365(5) Uani 1 1 d . . . . .
C00V C 0.6306(2) 0.89061(15) 0.52721(12) 0.0417(6) Uani 1 1 d . . . . .
C00W C 0.7876(2) 0.95439(15) 0.49663(12) 0.0421(6) Uani 1 1 d . . . . .
C00X C 0.5405(2) 0.75018(16) 0.52031(13) 0.0383(5) Uani 1 1 d . . . . .
C00Y C 0.49841(18) 0.67835(16) 0.47623(13) 0.0373(5) Uani 1 1 d . . . . .
C00Z C 0.8554(2) 0.89421(15) 0.54126(12) 0.0403(6) Uani 1 1 d . . . . .
C010 C 0.8897(2) 0.64904(17) 0.32301(13) 0.0420(6) Uani 1 1 d . . . . .
C011 C 0.94205(18) 0.63142(16) 0.39260(13) 0.0381(5) Uani 1 1 d . . . . .
C012 C 0.7018(2) 0.82729(14) 0.57330(11) 0.0380(6) Uani 1 1 d . . . . .
C013 C 0.6097(2) 0.66369(16) 0.23581(11) 0.0418(6) Uani 1 1 d . . . . .
C014 C 0.6042(2) 0.83100(16) 0.23755(11) 0.0417(6) Uani 1 1 d . . . . .
C015 C 0.46759(17) 0.62347(17) 0.36228(13) 0.0388(5) Uani 1 1 d . . . . .
C016 C 0.7903(2) 0.60286(16) 0.29004(11) 0.0382(5) Uani 1 1 d . . . . .
C017 C 0.7656(2) 0.90653(16) 0.29140(12) 0.0420(6) Uani 1 1 d . . . . .
C018 C 0.8030(2) 0.97378(15) 0.42875(13) 0.0411(6) Uani 1 1 d . . . . .
C019 C 0.44360(17) 0.69642(17) 0.40399(14) 0.0405(6) Uani 1 1 d . . . . .
C01A C 0.95673(19) 0.86814(17) 0.45539(14) 0.0432(6) Uani 1 1 d . . . . .
C01B C 0.7405(2) 0.20460(15) 0.47352(13) 0.0396(5) Uani 1 1 d . . . . .
H01B H 0.7437 0.1424 0.4823 0.048 Uiso 1 1 calc R . . . .
C01C C 0.7757(2) 0.75189(16) 0.24758(12) 0.0417(6) Uani 1 1 d . . . . .
C01D C 0.7198(2) 0.66569(16) 0.24325(11) 0.0407(6) Uani 1 1 d . . . . .
C01E C 0.5211(2) 0.92548(16) 0.38557(13) 0.0429(6) Uani 1 1 d . . . . .
C01F C 0.5021(2) 0.89077(16) 0.31522(13) 0.0431(6) Uani 1 1 d . . . . .
C01G C 0.6726(2) 0.95286(15) 0.48941(12) 0.0419(6) Uani 1 1 d . . . . .
C01H C 0.6972(2) 0.98347(14) 0.37996(13) 0.0404(6) Uani 1 1 d . . . . .
C01I C 0.6788(2) 0.95080(15) 0.31262(12) 0.0412(6) Uani 1 1 d . . . . .
C01J C 0.97987(19) 0.79427(18) 0.41384(14) 0.0433(6) Uani 1 1 d . . . . .
C01K C 0.8809(2) 0.74174(17) 0.29715(13) 0.0426(6) Uani 1 1 d . . . . .
C01L C 0.5503(2) 0.74819(17) 0.23297(12) 0.0429(6) Uani 1 1 d . . . . .
C01M C 0.9421(2) 0.84963(16) 0.52034(13) 0.0421(6) Uani 1 1 d . . . . .
C01N C 0.6165(2) 0.97106(15) 0.41696(13) 0.0419(6) Uani 1 1 d . . . . .
C01O C 0.48011(18) 0.64182(17) 0.29686(12) 0.0407(6) Uani 1 1 d . . . . .
C01P C 0.7191(2) 0.83261(16) 0.24493(11) 0.0418(6) Uani 1 1 d . . . . .
C01Q C 0.8857(2) 0.93124(16) 0.40898(14) 0.0433(6) Uani 1 1 d . . . . .
C01R C 0.98724(17) 0.70516(17) 0.43831(14) 0.0408(6) Uani 1 1 d . . . . .
C01S C 0.7114(2) 0.32619(16) 0.39160(12) 0.0412(6) Uani 1 1 d . . . . .
H01S H 0.6960 0.3479 0.3463 0.049 Uiso 1 1 calc R . . . .
C01T C 0.8660(2) 0.89718(16) 0.33837(13) 0.0430(6) Uani 1 1 d . . . . .
C01U C 0.5312(2) 0.84287(16) 0.49464(14) 0.0426(6) Uani 1 1 d . . . . .
C01V C 0.4705(2) 0.73469(18) 0.27095(13) 0.0440(6) Uani 1 1 d . . . . .
C01W C 0.44695(19) 0.80449(18) 0.31092(14) 0.0448(6) Uani 1 1 d . . . . .
C01X C 0.9248(2) 0.81257(18) 0.34151(14) 0.0449(6) Uani 1 1 d . . . . .
C01Y C 0.7164(2) 0.23589(16) 0.40390(14) 0.0484(7) Uani 1 1 d . . . . .
H01Y H 0.7042 0.1947 0.3673 0.058 Uiso 1 1 calc R . . . .
C01Z C 0.43239(18) 0.78518(18) 0.37898(15) 0.0452(6) Uani 1 1 d . . . . .
C020 C 0.8132(2) 0.34947(19) 0.73633(12) 0.0451(6) Uani 1 1 d . . . . .
H02A H 0.7939 0.2887 0.7476 0.054 Uiso 1 1 calc R . . . .
H02B H 0.7605 0.3915 0.7453 0.054 Uiso 1 1 calc R . . . .
C021 C 0.8774(2) 0.41288(18) 0.22650(14) 0.0466(6) Uani 1 1 d . . . . .
C022 C 0.4776(2) 0.85985(17) 0.42498(14) 0.0442(6) Uani 1 1 d . . . . .
C023 C 0.9222(2) 0.3729(2) 0.78257(14) 0.0541(7) Uani 1 1 d . . . . .
H02C H 0.9415 0.4333 0.7721 0.081 Uiso 1 1 calc GR . . . .
H02D H 0.9744 0.3304 0.7751 0.081 Uiso 1 1 calc GR . . . .
H02E H 0.9208 0.3701 0.8302 0.081 Uiso 1 1 calc GR . . . .

loop_
_atom_site_aniso_label
_atom_site_aniso_U_11
_atom_site_aniso_U_22
_atom_site_aniso_U_33
_atom_site_aniso_U_23
_atom_site_aniso_U_13
_atom_site_aniso_U_12
S001 0.1034(7) 0.0688(5) 0.0509(5) -0.0020(4) -0.0059(4) -0.0014(5)
S002 0.0924(7) 0.0911(7) 0.0579(5) -0.0059(5) -0.0035(5) 0.0444(6)
O003 0.0598(11) 0.0288(8) 0.0275(8) 0.0061(6) 0.0075(7) 0.0050(7)
O004 0.0961(15) 0.0316(9) 0.0282(9) 0.0011(7) 0.0148(9) 0.0102(9)
N005 0.0412(10) 0.0195(8) 0.0268(9) -0.0014(7) 0.0056(7) -0.0002(7)
C006 0.0371(11) 0.0174(9) 0.0278(10) -0.0007(8) 0.0010(9) -0.0055(8)
C007 0.0315(10) 0.0215(9) 0.0214(9) 0.0032(7) -0.0005(8) 0.0023(8)
C008 0.0272(10) 0.0243(9) 0.0272(10) 0.0024(8) 0.0065(8) -0.0001(8)
C009 0.0476(12) 0.0240(10) 0.0187(9) 0.0044(7) 0.0134(9) 0.0016(9)
C00A 0.0322(10) 0.0208(9) 0.0212(9) 0.0001(7) 0.0052(8) 0.0004(8)
C00B 0.0406(11) 0.0198(9) 0.0281(10) -0.0003(8) 0.0136(9) 0.0054(8)
C00C 0.0376(11) 0.0220(9) 0.0257(10) 0.0046(8) 0.0144(9) -0.0011(8)
C00D 0.0323(11) 0.0261(10) 0.0404(12) 0.0053(9) 0.0179(9) -0.0018(9)
C00E 0.0425(11) 0.0235(9) 0.0164(9) 0.0015(7) -0.0006(8) 0.0001(9)
C00F 0.0337(10) 0.0197(9) 0.0235(10) -0.0014(7) 0.0053(8) -0.0001(8)
C00G 0.0323(11) 0.0239(10) 0.0362(12) 0.0053(8) 0.0081(9) 0.0025(8)
C00H 0.0492(13) 0.0213(9) 0.0237(10) -0.0053(8) 0.0012(9) -0.0042(9)
C00I 0.0323(10) 0.0251(10) 0.0398(12) 0.0025(9) 0.0160(9) 0.0083(9)
C00J 0.0340(11) 0.0216(9) 0.0266(10) 0.0039(8) 0.0064(8) -0.0001(8)
C00K 0.0249(9) 0.0264(10) 0.0335(11) 0.0042(8) 0.0002(8) 0.0049(8)
C00L 0.0566(14) 0.0299(11) 0.0275(11) 0.0005(9) 0.0237(10) 0.0057(10)
C00M 0.0403(12) 0.0230(10) 0.0296(11) 0.0017(8) 0.0104(9) 0.0014(9)
C00N 0.0483(13) 0.0258(10) 0.0210(10) -0.0023(8) -0.0041(9) -0.0044(9)
C00O 0.0516(13) 0.0231(10) 0.0245(10) -0.0054(8) 0.0138(9) 0.0035(9)
C00P 0.0273(10) 0.0268(10) 0.0403(12) 0.0025(9) 0.0052(9) -0.0086(8)
C00Q 0.0338(11) 0.0327(11) 0.0345(12) 0.0008(9) -0.0090(9) -0.0096(9)
C00R 0.0581(15) 0.0267(11) 0.0314(12) 0.0129(9) 0.0012(11) 0.0096(11)
C00S 0.0630(15) 0.0240(10) 0.0210(10) -0.0058(8) 0.0021(10) -0.0027(10)
C00T 0.0507(14) 0.0290(11) 0.0221(10) -0.0046(8) -0.0081(9) -0.0073(10)
C00U 0.0214(10) 0.0372(12) 0.0450(13) 0.0071(10) -0.0009(9) -0.0009(9)
C00V 0.0714(17) 0.0248(10) 0.0351(12) -0.0039(9) 0.0250(12) 0.0138(11)
C00W 0.0676(17) 0.0180(9) 0.0375(13) -0.0050(9) 0.0093(12) -0.0066(11)
C00X 0.0457(13) 0.0347(12) 0.0447(13) 0.0051(10) 0.0296(11) 0.0113(10)
C00Y 0.0298(11) 0.0378(12) 0.0516(14) 0.0097(10) 0.0235(10) 0.0047(9)
C00Z 0.0599(15) 0.0232(10) 0.0304(11) -0.0069(9) 0.0001(11) -0.0115(10)
C010 0.0522(14) 0.0427(13) 0.0435(13) 0.0046(11) 0.0339(12) 0.0091(11)
C011 0.0323(11) 0.0375(12) 0.0522(14) 0.0048(11) 0.0246(11) 0.0073(10)
C012 0.0714(17) 0.0217(10) 0.0242(10) -0.0046(8) 0.0186(11) 0.0050(10)
C013 0.0676(17) 0.0336(12) 0.0168(10) -0.0009(9) -0.0011(10) 0.0010(11)
C014 0.0652(16) 0.0337(11) 0.0203(10) 0.0094(9) 0.0021(10) 0.0064(11)
C015 0.0227(10) 0.0375(12) 0.0498(14) 0.0049(11) -0.0008(10) -0.0068(9)
C016 0.0609(15) 0.0319(11) 0.0284(11) -0.0014(9) 0.0233(11) 0.0089(11)
C017 0.0675(17) 0.0289(11) 0.0343(12) 0.0132(10) 0.0217(12) -0.0032(11)
C018 0.0602(15) 0.0188(10) 0.0413(13) 0.0014(9) 0.0090(11) -0.0087(10)
C019 0.0209(10) 0.0432(13) 0.0575(15) 0.0097(11) 0.0108(10) 0.0035(9)
C01A 0.0360(12) 0.0344(12) 0.0564(15) 0.0025(11) 0.0080(11) -0.0173(10)
C01B 0.0474(13) 0.0181(9) 0.0508(14) -0.0011(9) 0.0090(11) 0.0002(9)
C01C 0.0698(17) 0.0375(12) 0.0257(11) 0.0051(9) 0.0265(12) 0.0027(12)
C01D 0.0722(17) 0.0344(12) 0.0189(10) 0.0001(9) 0.0183(11) 0.0050(12)
C01E 0.0514(14) 0.0282(11) 0.0513(15) 0.0113(10) 0.0180(12) 0.0203(11)
C01F 0.0462(13) 0.0335(12) 0.0421(13) 0.0135(10) -0.0003(11) 0.0155(11)
C01G 0.0714(17) 0.0194(9) 0.0370(12) -0.0033(9) 0.0186(12) 0.0083(11)
C01H 0.0631(16) 0.0170(9) 0.0396(13) 0.0070(9) 0.0117(11) 0.0009(10)
C01I 0.0666(16) 0.0224(10) 0.0332(12) 0.0122(9) 0.0115(11) 0.0042(11)
C01J 0.0295(11) 0.0414(13) 0.0625(16) 0.0073(12) 0.0183(11) -0.0095(10)
C01K 0.0564(15) 0.0415(13) 0.0436(13) 0.0071(11) 0.0368(12) 0.0012(11)
C01L 0.0588(15) 0.0378(12) 0.0217(10) 0.0053(9) -0.0067(10) 0.0036(11)
C01M 0.0418(13) 0.0331(12) 0.0414(13) -0.0015(10) -0.0055(10) -0.0162(10)
C01N 0.0621(16) 0.0191(10) 0.0448(13) 0.0038(9) 0.0155(12) 0.0124(10)
C01O 0.0337(11) 0.0376(12) 0.0378(13) 0.0028(10) -0.0120(10) -0.0074(10)
C01P 0.0695(17) 0.0355(12) 0.0242(11) 0.0113(9) 0.0192(11) 0.0001(12)
C01Q 0.0515(14) 0.0279(11) 0.0508(15) 0.0054(10) 0.0143(12) -0.0173(11)
C01R 0.0225(10) 0.0417(13) 0.0602(15) 0.0073(12) 0.0146(10) -0.0006(9)
C01S 0.0617(16) 0.0269(11) 0.0301(11) -0.0057(9) 0.0047(11) 0.0006(11)
C01T 0.0547(15) 0.0319(11) 0.0490(14) 0.0104(10) 0.0254(12) -0.0112(11)
C01U 0.0520(14) 0.0342(12) 0.0525(15) 0.0049(11) 0.0326(12) 0.0183(11)
C01V 0.0384(13) 0.0439(13) 0.0353(13) 0.0081(10) -0.0143(10) 0.0017(11)
C01W 0.0326(12) 0.0421(13) 0.0493(14) 0.0120(11) -0.0061(10) 0.0100(10)
C01X 0.0474(14) 0.0436(13) 0.0538(15) 0.0119(12) 0.0311(12) -0.0065(11)
C01Y 0.0720(18) 0.0239(11) 0.0435(14) -0.0089(10) 0.0061(13) 0.0000(12)
C01Z 0.0266(11) 0.0456(14) 0.0622(16) 0.0121(12) 0.0099(11) 0.0122(10)
C020 0.0578(15) 0.0455(14) 0.0329(12) 0.0119(10) 0.0140(11) 0.0068(12)
C021 0.0558(15) 0.0366(12) 0.0502(15) -0.0043(11) 0.0194(13) 0.0016(12)
C022 0.0411(13) 0.0386(13) 0.0571(16) 0.0103(11) 0.0205(12) 0.0209(11)
C023 0.0561(16) 0.0625(18) 0.0414(14) 0.0061(13) 0.0096(12) 0.0168(14)

loop_
_atom_type_symbol
_atom_type_description
_atom_type_scat_dispersion_real
_atom_type_scat_dispersion_imag
_atom_type_scat_source
C C 0.0181 0.0091 'International Tables Vol C Tables 4.2.6.8 and 6.1.1.4'
H H 0.0000 0.0000 'International Tables Vol C Tables 4.2.6.8 and 6.1.1.4'
N N 0.0311 0.0180 'International Tables Vol C Tables 4.2.6.8 and 6.1.1.4'
O O 0.0492 0.0322 'International Tables Vol C Tables 4.2.6.8 and 6.1.1.4'
S S 0.3331 0.5567 'International Tables Vol C Tables 4.2.6.8 and 6.1.1.4'

loop_
_geom_angle_atom_site_label_1
_geom_angle_atom_site_label_2
_geom_angle_atom_site_label_3
_geom_angle
_geom_angle_site_symmetry_1
_geom_angle_site_symmetry_3
_geom_angle_publ_flag
C00M O003 C020 115.01(18) . . ?
C008 N005 C00F 112.35(16) . . ?
C01S N005 C008 124.02(18) . . ?
C01S N005 C00F 123.62(18) . . ?
C00H C006 C00F 109.84(19) . . ?
C00P C006 C00F 123.69(19) . . ?
C00P C006 C00H 119.4(2) . . ?
C00E C007 C00A 110.42(18) . . ?
C00K C007 C00A 124.25(18) . . ?
C00K C007 C00E 119.36(19) . . ?
N005 C008 C00G 115.80(18) . . ?
C00J C008 N005 111.27(17) . . ?
C00J C008 C00G 132.92(19) . . ?
C00C C009 C00E 108.24(18) . . ?
C00L C009 C00C 121.7(2) . . ?
C00L C009 C00E 119.7(2) . . ?
C007 C00A C00C 99.43(15) . . ?
C007 C00A C00F 113.87(16) . . ?
C00C C00A C00F 113.21(16) . . ?
C00J C00A C007 112.74(16) . . ?
C00J C00A C00C 115.22(16) . . ?
C00J C00A C00F 102.90(15) . . ?
C00I C00B C00F 123.75(18) . . ?
C00I C00B C00O 119.4(2) . . ?
C00O C00B C00F 109.64(19) . . ?
C009 C00C C00A 110.13(18) . . ?
C00D C00C C009 119.13(19) . . ?
C00D C00C C00A 124.20(19) . . ?
C00C C00D C00P 120.96(19) . . ?
C00C C00D C00Y 120.0(2) . . ?
C00Y C00D C00P 106.98(19) . . ?
C007 C00E C009 108.42(18) . . ?
C00N C00E C007 121.2(2) . . ?
C00N C00E C009 120.1(2) . . ?
N005 C00F C006 111.42(16) . . ?
N005 C00F C00A 102.98(15) . . ?
N005 C00F C00B 111.46(16) . . ?
C006 C00F C00A 115.58(16) . . ?
C00B C00F C006 100.70(16) . . ?
C00B C00F C00A 115.04(17) . . ?
C008 C00G H00G 119.9 . . ?
C01B C00G C008 120.2(2) . . ?
C01B C00G H00G 119.9 . . ?
C006 C00H C00O 108.27(18) . . ?
C00T C00H C006 121.4(2) . . ?
C00T C00H C00O 120.1(2) . . ?
C00B C00I C00K 120.76(19) . . ?
C00B C00I C011 120.5(2) . . ?
C011 C00I C00K 107.15(19) . . ?
C008 C00J C00A 110.45(17) . . ?
C008 C00J C00M 128.73(18) . . ?
C00M C00J C00A 120.79(17) . . ?
C007 C00K C00I 120.11(19) . . ?
C007 C00K C00U 120.4(2) . . ?
C00U C00K C00I 107.50(19) . . ?
C009 C00L C00X 119.1(2) . . ?
C009 C00L C012 120.2(2) . . ?
C00X C00L C012 108.7(2) . . ?
O003 C00M C00J 113.25(18) . . ?
O004 C00M O003 123.3(2) . . ?
O004 C00M C00J 123.45(19) . . ?
C00E C00N C00Q 119.2(2) . . ?
C00E C00N C00S 120.2(2) . . ?
C00Q C00N C00S 108.4(2) . . ?
C00B C00O C00H 108.86(18) . . ?
C016 C00O C00B 121.3(2) . . ?
C016 C00O C00H 119.4(2) . . ?
C006 C00P C00D 120.36(19) . . ?
C006 C00P C015 120.2(2) . . ?
C015 C00P C00D 107.9(2) . . ?
C00N C00Q C01M 107.7(2) . . ?
C00U C00Q C00N 119.3(2) . . ?
C00U C00Q C01M 120.3(2) . . ?
C014 C00R C01I 107.8(2) . . ?
C01F C00R C014 120.2(2) . . ?
C01F C00R C01I 119.9(2) . . ?
C00N C00S C00Z 108.2(2) . . ?
C012 C00S C00N 119.9(2) . . ?
C012 C00S C00Z 119.7(2) . . ?
C00H C00T C013 120.3(2) . . ?
C00H C00T C01O 118.9(2) . . ?
C01O C00T C013 108.4(2) . . ?
C00K C00U C01R 108.1(2) . . ?
C00Q C00U C00K 120.5(2) . . ?
C00Q C00U C01R 119.8(2) . . ?
C012 C00V C01U 107.6(2) . . ?
C01G C00V C012 119.8(3) . . ?
C01G C00V C01U 120.2(2) . . ?
C00Z C00W C018 120.2(2) . . ?
C00Z C00W C01G 120.1(2) . . ?
C01G C00W C018 108.0(2) . . ?
C00L C00X C01U 107.4(2) . . ?
C00Y C00X C00L 119.0(2) . . ?
C00Y C00X C01U 120.7(2) . . ?
C00X C00Y C00D 120.8(2) . . ?
C00X C00Y C019 119.6(2) . . ?
C019 C00Y C00D 108.2(2) . . ?
C00S C00Z C01M 107.5(2) . . ?
C00W C00Z C00S 120.2(2) . . ?
C00W C00Z C01M 120.1(2) . . ?
C011 C010 C016 119.7(2) . . ?
C011 C010 C01K 120.0(2) . . ?
C016 C010 C01K 107.9(2) . . ?
C010 C011 C00I 120.1(2) . . ?
C010 C011 C01R 119.8(2) . . ?
C01R C011 C00I 108.6(2) . . ?
C00S C012 C00L 119.9(2) . . ?
C00S C012 C00V 120.4(2) . . ?
C00V C012 C00L 107.7(2) . . ?
C01D C013 C00T 119.6(2) . . ?
C01D C013 C01L 120.0(2) . . ?
C01L C013 C00T 107.8(2) . . ?
C01L C014 C00R 119.7(2) . . ?
C01L C014 C01P 120.0(2) . . ?
C01P C014 C00R 108.3(2) . . ?
C00P C015 C019 108.3(2) . . ?
C01O C015 C00P 120.5(2) . . ?
C01O C015 C019 120.0(2) . . ?
C00O C016 C010 119.0(2) . . ?
C00O C016 C01D 120.6(2) . . ?
C010 C016 C01D 108.5(2) . . ?
C01P C017 C01I 107.9(2) . . ?
C01T C017 C01I 119.8(2) . . ?
C01T C017 C01P 120.5(2) . . ?
C01H C018 C00W 107.6(2) . . ?
C01Q C018 C00W 119.5(2) . . ?
C01Q C018 C01H 120.5(2) . . ?
C015 C019 C00Y 108.5(2) . . ?
C01Z C019 C00Y 120.3(2) . . ?
C01Z C019 C015 120.4(2) . . ?
C01M C01A C01J 119.5(2) . . ?
C01M C01A C01Q 120.0(2) . . ?
C01Q C01A C01J 107.8(2) . . ?
C00G C01B H01B 119.4 . . ?
C00G C01B C01Y 121.3(2) . . ?
C01Y C01B H01B 119.4 . . ?
C01D C01C C01K 107.9(2) . . ?
C01P C01C C01D 119.9(3) . . ?
C01P C01C C01K 119.8(2) . . ?
C013 C01D C016 120.0(2) . . ?
C013 C01D C01C 120.2(2) . . ?
C016 C01D C01C 107.8(2) . . ?
C01N C01E C01F 119.9(2) . . ?
C01N C01E C022 120.0(2) . . ?
C022 C01E C01F 107.8(2) . . ?
C00R C01F C01E 119.9(2) . . ?
C00R C01F C01W 120.0(2) . . ?
C01W C01F C01E 108.3(2) . . ?
C00V C01G C00W 119.8(2) . . ?
C00V C01G C01N 120.2(3) . . ?
C00W C01G C01N 108.1(2) . . ?
C01I C01H C018 119.8(2) . . ?
C01I C01H C01N 120.0(2) . . ?
C01N C01H C018 108.6(2) . . ?
C00R C01I C017 108.0(2) . . ?
C01H C01I C00R 120.2(2) . . ?
C01H C01I C017 119.9(2) . . ?
C01A C01J C01X 108.2(2) . . ?
C01R C01J C01A 120.6(2) . . ?
C01R C01J C01X 119.5(2) . . ?
C01C C01K C010 107.9(2) . . ?
C01X C01K C010 120.0(2) . . ?
C01X C01K C01C 120.1(2) . . ?
C014 C01L C013 119.8(3) . . ?
C014 C01L C01V 119.9(2) . . ?
C01V C01L C013 107.7(2) . . ?
C00Q C01M C00Z 108.2(2) . . ?
C01A C01M C00Q 120.0(2) . . ?
C01A C01M C00Z 119.6(2) . . ?
C01E C01N C01G 119.8(2) . . ?
C01E C01N C01H 120.1(2) . . ?
C01H C01N C01G 107.7(2) . . ?
C00T C01O C01V 107.8(2) . . ?
C015 C01O C00T 119.5(2) . . ?
C015 C01O C01V 119.9(2) . . ?
C014 C01P C017 108.0(2) . . ?
C01C C01P C014 120.2(2) . . ?
C01C C01P C017 119.8(3) . . ?
C018 C01Q C01A 120.5(2) . . ?
C018 C01Q C01T 119.4(2) . . ?
C01A C01Q C01T 108.3(2) . . ?
C011 C01R C00U 108.6(2) . . ?
C01J C01R C00U 119.8(2) . . ?
C01J C01R C011 120.7(2) . . ?
N005 C01S H01S 120.2 . . ?
C01Y C01S N005 119.7(2) . . ?
C01Y C01S H01S 120.2 . . ?
C017 C01T C01Q 120.5(2) . . ?
C017 C01T C01X 119.7(2) . . ?
C01X C01T C01Q 107.7(2) . . ?
C00V C01U C00X 108.6(2) . . ?
C022 C01U C00V 119.7(2) . . ?
C022 C01U C00X 119.4(2) . . ?
C01L C01V C01O 108.2(2) . . ?
C01W C01V C01L 120.1(2) . . ?
C01W C01V C01O 120.0(2) . . ?
C01F C01W C01Z 107.7(2) . . ?
C01V C01W C01F 120.1(3) . . ?
C01V C01W C01Z 120.1(2) . . ?
C01K C01X C01J 120.1(2) . . ?
C01K C01X C01T 120.1(3) . . ?
C01T C01X C01J 108.0(2) . . ?
C01B C01Y H01Y 120.5 . . ?
C01S C01Y C01B 119.0(2) . . ?
C01S C01Y H01Y 120.5 . . ?
C019 C01Z C01W 119.5(2) . . ?
C019 C01Z C022 119.9(2) . . ?
C022 C01Z C01W 108.3(2) . . ?
O003 C020 H02A 109.0 . . ?
O003 C020 H02B 109.0 . . ?
O003 C020 C023 112.9(2) . . ?
H02A C020 H02B 107.8 . . ?
C023 C020 H02A 109.0 . . ?
C023 C020 H02B 109.0 . . ?
S002 C021 S001 178.9(2) . . ?
C01U C022 C01E 120.1(3) . . ?
C01U C022 C01Z 120.1(2) . . ?
C01Z C022 C01E 107.8(2) . . ?
C020 C023 H02C 109.5 . . ?
C020 C023 H02D 109.5 . . ?
C020 C023 H02E 109.5 . . ?
H02C C023 H02D 109.5 . . ?
H02C C023 H02E 109.5 . . ?
H02D C023 H02E 109.5 . . ?

loop_
_geom_bond_atom_site_label_1
_geom_bond_atom_site_label_2
_geom_bond_distance
_geom_bond_site_symmetry_2
_geom_bond_publ_flag
S001 C021 1.534(3) . ?
S002 C021 1.524(3) . ?
O003 C00M 1.347(3) . ?
O003 C020 1.461(3) . ?
O004 C00M 1.203(3) . ?
N005 C008 1.380(3) . ?
N005 C00F 1.491(2) . ?
N005 C01S 1.363(3) . ?
C006 C00F 1.530(3) . ?
C006 C00H 1.436(3) . ?
C006 C00P 1.366(3) . ?
C007 C00A 1.535(3) . ?
C007 C00E 1.433(3) . ?
C007 C00K 1.367(3) . ?
C008 C00G 1.433(3) . ?
C008 C00J 1.378(3) . ?
C009 C00C 1.437(3) . ?
C009 C00E 1.445(3) . ?
C009 C00L 1.391(3) . ?
C00A C00C 1.543(3) . ?
C00A C00F 1.598(3) . ?
C00A C00J 1.532(3) . ?
C00B C00F 1.529(3) . ?
C00B C00I 1.369(3) . ?
C00B C00O 1.433(3) . ?
C00C C00D 1.360(3) . ?
C00D C00P 1.478(3) . ?
C00D C00Y 1.455(3) . ?
C00E C00N 1.392(3) . ?
C00G H00G 0.9300 . ?
C00G C01B 1.345(3) . ?
C00H C00O 1.442(3) . ?
C00H C00T 1.389(3) . ?
C00I C00K 1.482(3) . ?
C00I C011 1.443(3) . ?
C00J C00M 1.446(3) . ?
C00K C00U 1.441(3) . ?
C00L C00X 1.437(4) . ?
C00L C012 1.454(3) . ?
C00N C00Q 1.440(4) . ?
C00N C00S 1.445(3) . ?
C00O C016 1.395(3) . ?
C00P C015 1.443(3) . ?
C00Q C00U 1.389(3) . ?
C00Q C01M 1.451(3) . ?
C00R C014 1.449(3) . ?
C00R C01F 1.387(4) . ?
C00R C01I 1.450(4) . ?
C00S C00Z 1.447(3) . ?
C00S C012 1.386(4) . ?
C00T C013 1.453(3) . ?
C00T C01O 1.441(4) . ?
C00U C01R 1.447(4) . ?
C00V C012 1.447(3) . ?
C00V C01G 1.388(3) . ?
C00V C01U 1.449(4) . ?
C00W C00Z 1.384(3) . ?
C00W C018 1.454(3) . ?
C00W C01G 1.449(4) . ?
C00X C00Y 1.387(4) . ?
C00X C01U 1.449(3) . ?
C00Y C019 1.448(4) . ?
C00Z C01M 1.453(4) . ?
C010 C011 1.395(4) . ?
C010 C016 1.440(4) . ?
C010 C01K 1.451(3) . ?
C011 C01R 1.435(4) . ?
C013 C01D 1.386(4) . ?
C013 C01L 1.452(4) . ?
C014 C01L 1.392(4) . ?
C014 C01P 1.447(4) . ?
C015 C019 1.444(4) . ?
C015 C01O 1.389(3) . ?
C016 C01D 1.445(3) . ?
C017 C01I 1.455(4) . ?
C017 C01P 1.449(4) . ?
C017 C01T 1.381(4) . ?
C018 C01H 1.450(4) . ?
C018 C01Q 1.384(4) . ?
C019 C01Z 1.391(4) . ?
C01A C01J 1.448(4) . ?
C01A C01M 1.391(4) . ?
C01A C01Q 1.447(4) . ?
C01B H01B 0.9300 . ?
C01B C01Y 1.418(4) . ?
C01C C01D 1.449(4) . ?
C01C C01K 1.451(4) . ?
C01C C01P 1.387(4) . ?
C01E C01F 1.454(4) . ?
C01E C01N 1.390(4) . ?
C01E C022 1.452(4) . ?
C01F C01W 1.445(4) . ?
C01G C01N 1.456(3) . ?
C01H C01I 1.388(3) . ?
C01H C01N 1.444(4) . ?
C01J C01R 1.392(4) . ?
C01J C01X 1.451(4) . ?
C01K C01X 1.384(4) . ?
C01L C01V 1.451(4) . ?
C01O C01V 1.453(3) . ?
C01Q C01T 1.454(4) . ?
C01S H01S 0.9300 . ?
C01S C01Y 1.348(3) . ?
C01T C01X 1.449(4) . ?
C01U C022 1.398(4) . ?
C01V C01W 1.385(4) . ?
C01W C01Z 1.453(4) . ?
C01Y H01Y 0.9300 . ?
C01Z C022 1.448(4) . ?
C020 H02A 0.9700 . ?
C020 H02B 0.9700 . ?
C020 C023 1.495(4) . ?
C023 H02C 0.9600 . ?
C023 H02D 0.9600 . ?
C023 H02E 0.9600 . ?
